data_4125977
loop_
_publ_author_name
'Margulieux, Grant W.'
'Bezdek, M\'at\'e J'
'Turner, Zo\"e R'
'Chirik, Paul J.'

_publ_section_title
;
 Ammonia Activation, H2 Evolution and Nitride Formation from a Molybdenum
 Complex with a Chemically and Redox Noninnocent Ligand.
;
_journal_issue 17
_journal_name_full 'Journal of the American Chemical Society'
_journal_page_first 6110
_journal_page_last 6113
_journal_paper_doi 10.1021/jacs.7b03070
_journal_volume 139
_journal_year 2017
_chemical_formula_sum 'C38 H59 F3 Mo N5 O4 S'
_chemical_formula_weight 834.90
_space_group_crystal_system hexagonal
_space_group_IT_number 170
_space_group_name_Hall 'P 65'
_space_group_name_H-M_alt 'P 65'
_symmetry_space_group_name_Hall 'P 65'
_symmetry_space_group_name_H-M 'P 65'
_atom_sites_solution_hydrogens geom
_audit_creation_method SHELXL-2014
_audit_update_record
;
2017-03-23 # Formatted by publCIF
;
_cell_angle_alpha 90
_cell_angle_beta 90
_cell_angle_gamma 120
_cell_formula_units_Z 6
_cell_length_a 16.2897(9)
_cell_length_b 16.2897(9)
_cell_length_c 32.2513(19)
_cell_measurement_reflns_used 9965
_cell_measurement_temperature 100(2)
_cell_measurement_theta_max 32.57
_cell_measurement_theta_min 2.50
_cell_volume 7411.5(7)
_computing_cell_refinement 'Bruker SAINT'
_computing_data_collection 'Bruker APEX2'
_computing_data_reduction 'Bruker SAINT'
_computing_molecular_graphics 'Bruker SHELXTL'
_computing_publication_material 'Bruker SHELXTL'
_computing_structure_refinement 'SHELXL-2014 (Sheldrick 2014)'
_computing_structure_solution 'SHELXS-97 (Sheldrick 2008)'
_diffrn_ambient_temperature 100(2)
_diffrn_measured_fraction_theta_full 0.999
_diffrn_measured_fraction_theta_max 0.999
_diffrn_measurement_device_type 'Bruker APEX-II CCD'
_diffrn_measurement_method '\f and \w scans'
_diffrn_radiation_type MoK\a
_diffrn_radiation_wavelength 0.71073
_diffrn_reflns_av_R_equivalents 0.0360
_diffrn_reflns_av_unetI/netI 0.0196
_diffrn_reflns_Laue_measured_fraction_full 0.999
_diffrn_reflns_Laue_measured_fraction_max 0.999
_diffrn_reflns_limit_h_max 24
_diffrn_reflns_limit_h_min -20
_diffrn_reflns_limit_k_max 24
_diffrn_reflns_limit_k_min -24
_diffrn_reflns_limit_l_max 48
_diffrn_reflns_limit_l_min -48
_diffrn_reflns_number 256531
_diffrn_reflns_point_group_measured_fraction_full 0.999
_diffrn_reflns_point_group_measured_fraction_max 0.999
_diffrn_reflns_theta_full 25.242
_diffrn_reflns_theta_max 32.627
_diffrn_reflns_theta_min 2.382
_exptl_absorpt_coefficient_mu 0.355
_exptl_absorpt_correction_T_max 0.7464
_exptl_absorpt_correction_T_min 0.6731
_exptl_absorpt_correction_type multi-scan
_exptl_absorpt_process_details 'SADABS v2014.2 (BRUKER ASX)'
_exptl_crystal_colour green
_exptl_crystal_density_diffrn 1.122
_exptl_crystal_description 'large needle'
_exptl_crystal_F_000 2634
_exptl_crystal_size_max 0.124
_exptl_crystal_size_mid 0.043
_exptl_crystal_size_min 0.021
_refine_diff_density_max 0.792
_refine_diff_density_min -0.506
_refine_diff_density_rms 0.063
_refine_ls_abs_structure_details
;
 Flack x determined using 8001 quotients [(I+)-(I-)]/[(I+)+(I-)]
 (Parsons, Flack and Wagner, Acta Cryst. B69 (2013) 249-259).
;
_refine_ls_abs_structure_Flack -0.022(3)
_refine_ls_extinction_method none
_refine_ls_goodness_of_fit_ref 1.089
_refine_ls_hydrogen_treatment constr
_refine_ls_matrix_type full
_refine_ls_number_parameters 483
_refine_ls_number_reflns 18063
_refine_ls_number_restraints 1
_refine_ls_restrained_S_all 1.089
_refine_ls_R_factor_all 0.0318
_refine_ls_R_factor_gt 0.0275
_refine_ls_shift/su_max 0.041
_refine_ls_shift/su_mean 0.000
_refine_ls_structure_factor_coef Fsqd
_refine_ls_weighting_details 'w=1/[\s^2^(Fo^2^)+(0.0313P)^2^+2.4007P] where P=(Fo^2^+2Fc^2^)/3'
_refine_ls_weighting_scheme calc
_refine_ls_wR_factor_gt 0.0649
_refine_ls_wR_factor_ref 0.0669
_reflns_Friedel_coverage 0.969
_reflns_Friedel_fraction_full 1.000
_reflns_Friedel_fraction_max 0.999
_reflns_number_gt 16991
_reflns_number_total 18063
_reflns_threshold_expression 'I > 2\s(I)'
_cod_data_source_file ja7b03070_si_002.cif
_cod_data_source_block gm85
_cod_depositor_comments 'Adding full bibliography for 4125975--4125979.cif.'
_cod_original_cell_volume 7411.5(9)
_cod_database_code 4125977
_shelx_space_group_comment
;
The symmetry employed for this shelxl refinement is uniquely defined
by the following loop, which should always be used as a source of
symmetry information in preference to the above space-group names.
They are only intended as comments.
;
_shelxl_version_number 2014-3

loop_
_space_group_symop_operation_xyz
'x, y, z'
'-x, -y, z+1/2'
'-y, x-y, z+2/3'
'-x+y, -x, z+1/3'
'x-y, x, z+5/6'
'y, -x+y, z+1/6'

loop_
_atom_site_label
_atom_site_type_symbol
_atom_site_fract_x
_atom_site_fract_y
_atom_site_fract_z
_atom_site_U_iso_or_equiv
_atom_site_adp_type
_atom_site_occupancy
_atom_site_site_symmetry_order
_atom_site_calc_flag
_atom_site_refinement_flags_posn
_atom_site_refinement_flags_adp
Mo1 Mo 0.28502(2) 0.48771(2) 0.07046(2) 0.01275(3) Uani 1 1 d . .
S1 S 0.19625(5) 0.35103(4) -0.01868(2) 0.02712(11) Uani 1 1 d . .
O1 O 0.25401(12) 0.38721(12) 0.01911(5) 0.0244(3) Uani 1 1 d . .
F1 F 0.33514(16) 0.49467(17) -0.05705(6) 0.0570(5) Uani 1 1 d . .
O3 O 0.13951(13) 0.39405(14) -0.02715(6) 0.0321(4) Uani 1 1 d . .
F2 F 0.3498(2) 0.3705(2) -0.05383(7) 0.0752(8) Uani 1 1 d . .
N4 N 0.31196(13) 0.38551(13) 0.10527(6) 0.0212(3) Uani 1 1 d . .
H4A H 0.3718 0.4163 0.1158 0.032 Uiso 1 1 calc R U
H4B H 0.3057 0.3388 0.0879 0.032 Uiso 1 1 calc R U
H4C H 0.2694 0.3597 0.1263 0.032 Uiso 1 1 calc R U
O2 O 0.1527(2) 0.25092(15) -0.02331(8) 0.0540(6) Uani 1 1 d . .
N5 N 0.25515(13) 0.56766(13) 0.02281(5) 0.0198(3) Uani 1 1 d . .
H5A H 0.2564 0.6189 0.0348 0.030 Uiso 1 1 calc R U
H5B H 0.1969 0.5294 0.0116 0.030 Uiso 1 1 calc R U
H5C H 0.2999 0.5875 0.0025 0.030 Uiso 1 1 calc R U
F3 F 0.25039(18) 0.3745(2) -0.09610(6) 0.0671(7) Uani 1 1 d . .
N1 N 0.15188(11) 0.43591(12) 0.09941(5) 0.0150(3) Uani 1 1 d . .
O1S O 0.25688(19) 0.75165(16) 0.05031(8) 0.0466(5) Uani 1 1 d . .
N2 N 0.31449(11) 0.56263(11) 0.12213(5) 0.0123(3) Uani 1 1 d . .
C6 C 0.43071(14) 0.67400(13) 0.17120(6) 0.0175(3) Uani 1 1 d . .
H6 H 0.4947 0.7182 0.1780 0.021 Uiso 1 1 calc R U
N3 N 0.43210(11) 0.58470(11) 0.06674(5) 0.0145(3) Uani 1 1 d . .
C5 C 0.35854(15) 0.65496(14) 0.19923(6) 0.0192(4) Uani 1 1 d . .
H5 H 0.3733 0.6872 0.2251 0.023 Uiso 1 1 calc R U
C27 C 0.00653(13) 0.40227(14) 0.06142(6) 0.0164(3) Uani 1 1 d . .
C3 C 0.24327(13) 0.54233(13) 0.15136(6) 0.0150(3) Uani 1 1 d . .
C1 C 0.06690(15) 0.44095(17) 0.16394(7) 0.0236(4) Uani 1 1 d . .
H1A H 0.0098 0.4031 0.1473 0.035 Uiso 1 1 calc R U
H1B H 0.0661 0.4967 0.1749 0.035 Uiso 1 1 calc R U
H1C H 0.0684 0.4025 0.1870 0.035 Uiso 1 1 calc R U
C2 C 0.15326(13) 0.47245(14) 0.13733(6) 0.0162(3) Uani 1 1 d . .
C4 C 0.26508(15) 0.58918(14) 0.18975(6) 0.0185(3) Uani 1 1 d . .
H4 H 0.2161 0.5759 0.2092 0.022 Uiso 1 1 calc R U
C22 C 0.06023(13) 0.36875(14) 0.08250(6) 0.0159(3) Uani 1 1 d . .
C8 C 0.47248(13) 0.63894(13) 0.10074(6) 0.0149(3) Uani 1 1 d . .
C24 C -0.06244(14) 0.20741(14) 0.06957(7) 0.0216(4) Uani 1 1 d . .
H24 H -0.0860 0.1412 0.0720 0.026 Uiso 1 1 calc R U
C26 C -0.08108(14) 0.33581(15) 0.04475(6) 0.0195(4) Uani 1 1 d . .
H26 H -0.1182 0.3573 0.0308 0.023 Uiso 1 1 calc R U
C9 C 0.57727(14) 0.70478(14) 0.10599(7) 0.0201(4) Uani 1 1 d . .
H9A H 0.6098 0.7082 0.0799 0.030 Uiso 1 1 calc R U
H9B H 0.6012 0.6809 0.1280 0.030 Uiso 1 1 calc R U
H9C H 0.5891 0.7681 0.1134 0.030 Uiso 1 1 calc R U
C23 C 0.02454(15) 0.27096(15) 0.08765(7) 0.0200(4) Uani 1 1 d . .
C28 C 0.03791(14) 0.50673(14) 0.05735(6) 0.0189(4) Uani 1 1 d . .
H28 H 0.1046 0.5445 0.0676 0.023 Uiso 1 1 calc R U
C31 C 0.07528(16) 0.23164(16) 0.11338(8) 0.0250(4) Uani 1 1 d . .
H31 H 0.1338 0.2868 0.1250 0.030 Uiso 1 1 calc R U
C10 C 0.49085(14) 0.60086(15) 0.03071(6) 0.0181(3) Uani 1 1 d . .
C7 C 0.40865(13) 0.62752(12) 0.13268(6) 0.0139(3) Uani 1 1 d . .
C29 C -0.02464(16) 0.53271(17) 0.08358(8) 0.0256(4) Uani 1 1 d . .
H29A H -0.0907 0.4948 0.0745 0.038 Uiso 1 1 calc R U
H29B H -0.0034 0.6002 0.0800 0.038 Uiso 1 1 calc R U
H29C H -0.0197 0.5197 0.1129 0.038 Uiso 1 1 calc R U
C18 C 0.5549(2) 0.83829(19) 0.02611(12) 0.0480(8) Uani 1 1 d . .
H18A H 0.5843 0.8274 0.0504 0.072 Uiso 1 1 calc R U
H18B H 0.5309 0.8807 0.0336 0.072 Uiso 1 1 calc R U
H18C H 0.6022 0.8673 0.0040 0.072 Uiso 1 1 calc R U
C11 C 0.53239(16) 0.54434(17) 0.02438(7) 0.0229(4) Uani 1 1 d . .
C21 C 0.62560(18) 0.50933(19) 0.07608(8) 0.0295(5) Uani 1 1 d . .
H21A H 0.6217 0.4627 0.0964 0.044 Uiso 1 1 calc R U
H21B H 0.6477 0.5705 0.0898 0.044 Uiso 1 1 calc R U
H21C H 0.6701 0.5165 0.0540 0.044 Uiso 1 1 calc R U
C12 C 0.5845(2) 0.5570(2) -0.01176(8) 0.0343(5) Uani 1 1 d . .
H12 H 0.6118 0.5182 -0.0166 0.041 Uiso 1 1 calc R U
C15 C 0.50654(16) 0.67324(17) 0.00240(7) 0.0244(4) Uani 1 1 d . .
C34 C 0.2889(3) 0.4012(3) -0.05887(8) 0.0458(8) Uani 1 1 d . .
C30 C 0.03562(15) 0.53414(16) 0.01207(7) 0.0241(4) Uani 1 1 d . .
H30A H 0.0667 0.5086 -0.0055 0.036 Uiso 1 1 calc R U
H30B H 0.0690 0.6034 0.0096 0.036 Uiso 1 1 calc R U
H30C H -0.0303 0.5080 0.0032 0.036 Uiso 1 1 calc R U
C25 C -0.11502(14) 0.23925(15) 0.04808(7) 0.0209(4) Uani 1 1 d . .
H25 H -0.1738 0.1952 0.0357 0.025 Uiso 1 1 calc R U
C19 C 0.52696(17) 0.47525(17) 0.05719(7) 0.0249(4) Uani 1 1 d . .
H19 H 0.4847 0.4745 0.0798 0.030 Uiso 1 1 calc R U
C14 C 0.5595(2) 0.6835(2) -0.03327(8) 0.0367(6) Uani 1 1 d . .
H14 H 0.5699 0.7313 -0.0528 0.044 Uiso 1 1 calc R U
C2S C 0.2844(3) 0.7615(2) 0.09328(11) 0.0485(8) Uani 1 1 d . .
H2S1 H 0.3391 0.8258 0.0978 0.058 Uiso 1 1 calc R U
H2S2 H 0.3050 0.7152 0.0998 0.058 Uiso 1 1 calc R U
C20 C 0.4842(2) 0.3750(2) 0.04054(10) 0.0354(5) Uani 1 1 d . .
H20A H 0.4227 0.3561 0.0278 0.053 Uiso 1 1 calc R U
H20B H 0.4756 0.3316 0.0633 0.053 Uiso 1 1 calc R U
H20C H 0.5267 0.3725 0.0197 0.053 Uiso 1 1 calc R U
C16 C 0.47275(18) 0.74353(17) 0.01093(8) 0.0281(5) Uani 1 1 d . .
H16 H 0.4237 0.7168 0.0333 0.034 Uiso 1 1 calc R U
C32 C 0.0149(2) 0.1724(2) 0.14995(9) 0.0375(6) Uani 1 1 d . .
H32A H -0.0038 0.2104 0.1668 0.056 Uiso 1 1 calc R U
H32B H 0.0517 0.1524 0.1670 0.056 Uiso 1 1 calc R U
H32C H -0.0420 0.1162 0.1395 0.056 Uiso 1 1 calc R U
C33 C 0.1062(2) 0.1745(2) 0.08650(10) 0.0361(6) Uani 1 1 d . .
H33A H 0.0501 0.1165 0.0769 0.054 Uiso 1 1 calc R U
H33B H 0.1465 0.1578 0.1029 0.054 Uiso 1 1 calc R U
H33C H 0.1419 0.2126 0.0625 0.054 Uiso 1 1 calc R U
C4S C 0.2216(3) 0.8184(2) -0.00865(11) 0.0474(7) Uani 1 1 d . .
H4S1 H 0.2512 0.7920 -0.0266 0.071 Uiso 1 1 calc R U
H4S2 H 0.2321 0.8785 -0.0203 0.071 Uiso 1 1 calc R U
H4S3 H 0.1533 0.7736 -0.0068 0.071 Uiso 1 1 calc R U
C13 C 0.5971(2) 0.6249(2) -0.04062(8) 0.0417(7) Uani 1 1 d . .
H13 H 0.6313 0.6315 -0.0654 0.050 Uiso 1 1 calc R U
C17 C 0.4285(2) 0.7620(3) -0.02734(9) 0.0438(7) Uani 1 1 d . .
H17A H 0.4781 0.7985 -0.0477 0.066 Uiso 1 1 calc R U
H17B H 0.3975 0.7978 -0.0192 0.066 Uiso 1 1 calc R U
H17C H 0.3815 0.7014 -0.0396 0.066 Uiso 1 1 calc R U
C3S C 0.2643(4) 0.8354(3) 0.03365(13) 0.0623(11) Uani 1 1 d . .
H3S1 H 0.3320 0.8852 0.0321 0.075 Uiso 1 1 calc R U
H3S2 H 0.2316 0.8583 0.0522 0.075 Uiso 1 1 calc R U
C1S C 0.2068(3) 0.7464(3) 0.12210(12) 0.0577(9) Uani 1 1 d . .
H1S1 H 0.1912 0.7967 0.1181 0.087 Uiso 1 1 calc R U
H1S2 H 0.2275 0.7478 0.1508 0.087 Uiso 1 1 calc R U
H1S3 H 0.1507 0.6847 0.1164 0.087 Uiso 1 1 calc R U

loop_
_atom_site_aniso_label
_atom_site_aniso_U_11
_atom_site_aniso_U_22
_atom_site_aniso_U_33
_atom_site_aniso_U_23
_atom_site_aniso_U_13
_atom_site_aniso_U_12
Mo1 0.01338(6) 0.01584(7) 0.01000(5) -0.00077(5) -0.00116(5) 0.00802(6)
S1 0.0359(3) 0.0293(3) 0.0196(2) -0.0106(2) -0.0109(2) 0.0190(2)
O1 0.0326(8) 0.0280(8) 0.0173(7) -0.0070(6) -0.0062(6) 0.0187(7)
F1 0.0551(12) 0.0718(14) 0.0363(10) 0.0085(9) 0.0153(9) 0.0258(11)
O3 0.0310(9) 0.0450(10) 0.0255(8) -0.0103(7) -0.0110(7) 0.0229(8)
F2 0.0912(17) 0.148(3) 0.0409(11) -0.0181(13) -0.0044(11) 0.1010(19)
N4 0.0195(8) 0.0257(9) 0.0209(8) 0.0040(7) 0.0005(6) 0.0133(7)
O2 0.0785(17) 0.0299(10) 0.0480(13) -0.0195(9) -0.0303(12) 0.0229(11)
N5 0.0207(8) 0.0240(8) 0.0162(7) 0.0012(6) -0.0010(6) 0.0124(7)
F3 0.0923(16) 0.120(2) 0.0188(7) -0.0199(11) -0.0122(10) 0.0749(16)
N1 0.0139(7) 0.0166(7) 0.0138(7) 0.0013(5) -0.0006(5) 0.0072(6)
O1S 0.0697(16) 0.0343(10) 0.0455(12) -0.0076(9) -0.0123(11) 0.0332(11)
N2 0.0128(6) 0.0139(6) 0.0106(6) -0.0001(5) -0.0007(5) 0.0070(5)
C6 0.0201(8) 0.0135(8) 0.0167(8) -0.0018(6) -0.0025(7) 0.0068(7)
N3 0.0168(6) 0.0165(6) 0.0112(6) 0.0020(5) 0.0010(5) 0.0093(6)
C5 0.0270(10) 0.0151(8) 0.0151(8) -0.0023(6) -0.0005(7) 0.0103(7)
C27 0.0148(8) 0.0190(8) 0.0147(8) 0.0000(6) -0.0020(6) 0.0079(7)
C3 0.0157(8) 0.0164(8) 0.0136(7) 0.0012(6) 0.0012(6) 0.0086(7)
C1 0.0165(9) 0.0343(11) 0.0192(9) 0.0012(8) 0.0040(7) 0.0122(8)
C2 0.0150(8) 0.0199(8) 0.0147(8) 0.0015(6) 0.0002(6) 0.0095(7)
C4 0.0227(9) 0.0200(9) 0.0149(8) 0.0004(7) 0.0031(7) 0.0122(8)
C22 0.0130(7) 0.0184(8) 0.0146(7) 0.0002(6) -0.0019(6) 0.0064(7)
C8 0.0159(8) 0.0144(7) 0.0146(8) 0.0020(6) 0.0010(6) 0.0077(6)
C24 0.0203(8) 0.0190(8) 0.0241(9) -0.0001(8) -0.0022(8) 0.0087(7)
C26 0.0161(8) 0.0256(9) 0.0173(8) 0.0001(7) -0.0024(7) 0.0108(8)
C9 0.0151(8) 0.0173(8) 0.0222(9) 0.0007(7) 0.0008(7) 0.0037(7)
C23 0.0169(8) 0.0203(9) 0.0218(9) 0.0014(7) -0.0026(7) 0.0084(7)
C28 0.0175(8) 0.0198(9) 0.0201(8) 0.0003(7) -0.0030(7) 0.0099(7)
C31 0.0224(10) 0.0201(9) 0.0320(11) 0.0032(8) -0.0049(8) 0.0102(8)
C10 0.0173(8) 0.0236(9) 0.0130(8) 0.0028(6) 0.0025(6) 0.0099(7)
C7 0.0146(7) 0.0117(7) 0.0149(7) 0.0013(6) -0.0009(6) 0.0063(6)
C29 0.0240(10) 0.0260(10) 0.0307(11) -0.0019(8) -0.0015(8) 0.0154(9)
C18 0.0494(17) 0.0212(12) 0.064(2) 0.0151(13) -0.0029(15) 0.0110(12)
C11 0.0251(10) 0.0316(11) 0.0169(9) 0.0013(8) 0.0047(7) 0.0177(9)
C21 0.0359(12) 0.0415(13) 0.0242(11) -0.0026(9) 0.0010(9) 0.0293(11)
C12 0.0400(13) 0.0519(16) 0.0229(11) 0.0040(10) 0.0116(9) 0.0319(13)
C15 0.0239(10) 0.0310(11) 0.0174(9) 0.0085(8) 0.0042(7) 0.0130(9)
C34 0.0577(19) 0.085(2) 0.0185(11) -0.0120(13) -0.0035(11) 0.0533(19)
C30 0.0201(9) 0.0278(10) 0.0229(10) 0.0064(8) -0.0018(7) 0.0110(8)
C25 0.0160(8) 0.0231(9) 0.0200(9) -0.0019(7) -0.0033(7) 0.0070(7)
C19 0.0303(11) 0.0327(11) 0.0220(9) 0.0041(8) 0.0063(8) 0.0235(10)
C14 0.0387(13) 0.0509(16) 0.0230(11) 0.0191(11) 0.0126(10) 0.0243(12)
C2S 0.063(2) 0.0423(16) 0.0510(19) -0.0062(14) -0.0181(16) 0.0346(16)
C20 0.0341(13) 0.0330(13) 0.0433(15) 0.0011(11) 0.0024(11) 0.0198(11)
C16 0.0319(11) 0.0259(11) 0.0274(11) 0.0118(9) 0.0052(9) 0.0152(9)
C32 0.0351(13) 0.0390(14) 0.0338(13) 0.0142(11) -0.0031(10) 0.0150(11)
C33 0.0385(14) 0.0324(12) 0.0462(15) 0.0001(11) -0.0058(11) 0.0244(11)
C4S 0.060(2) 0.0406(15) 0.0474(18) 0.0010(13) -0.0069(15) 0.0289(15)
C13 0.0474(16) 0.066(2) 0.0204(11) 0.0122(12) 0.0163(11) 0.0350(15)
C17 0.0465(16) 0.0628(19) 0.0343(14) 0.0282(13) 0.0122(12) 0.0364(15)
C3S 0.104(3) 0.0451(18) 0.051(2) -0.0099(16) -0.017(2) 0.047(2)
C1S 0.055(2) 0.065(2) 0.0406(18) -0.0122(16) -0.0158(15) 0.0204(18)

loop_
_atom_type_symbol
_atom_type_description
_atom_type_scat_dispersion_real
_atom_type_scat_dispersion_imag
_atom_type_scat_source
C C 0.0033 0.0016 'International Tables Vol C Tables 4.2.6.8 and 6.1.1.4'
H H 0.0000 0.0000 'International Tables Vol C Tables 4.2.6.8 and 6.1.1.4'
N N 0.0061 0.0033 'International Tables Vol C Tables 4.2.6.8 and 6.1.1.4'
O O 0.0106 0.0060 'International Tables Vol C Tables 4.2.6.8 and 6.1.1.4'
F F 0.0171 0.0103 'International Tables Vol C Tables 4.2.6.8 and 6.1.1.4'
S S 0.1246 0.1234 'International Tables Vol C Tables 4.2.6.8 and 6.1.1.4'
Mo Mo -1.6832 0.6857 'International Tables Vol C Tables 4.2.6.8 and 6.1.1.4'

loop_
_geom_angle_atom_site_label_1
_geom_angle_atom_site_label_2
_geom_angle_atom_site_label_3
_geom_angle
N2 Mo1 N1 75.99(6)
N2 Mo1 N3 75.63(6)
N1 Mo1 N3 151.41(6)
N2 Mo1 O1 170.74(6)
N1 Mo1 O1 103.15(6)
N3 Mo1 O1 105.42(6)
N2 Mo1 N5 106.15(7)
N1 Mo1 N5 93.32(7)
N3 Mo1 N5 91.22(6)
O1 Mo1 N5 83.08(6)
N2 Mo1 N4 87.63(7)
N1 Mo1 N4 91.45(6)
N3 Mo1 N4 90.80(6)
O1 Mo1 N4 83.17(7)
N5 Mo1 N4 166.14(7)
O2 S1 O3 117.70(14)
O2 S1 O1 113.47(12)
O3 S1 O1 113.60(10)
O2 S1 C34 105.22(17)
O3 S1 C34 103.53(13)
O1 S1 C34 100.79(12)
S1 O1 Mo1 141.62(10)
C2 N1 C22 117.17(16)
C2 N1 Mo1 115.81(13)
C22 N1 Mo1 126.98(12)
C3S O1S C2S 112.7(3)
C3 N2 C7 118.67(15)
C3 N2 Mo1 120.32(12)
C7 N2 Mo1 120.43(12)
C5 C6 C7 119.67(18)
C8 N3 C10 118.13(16)
C8 N3 Mo1 116.16(12)
C10 N3 Mo1 125.63(12)
C4 C5 C6 120.52(18)
C26 C27 C22 118.34(18)
C26 C27 C28 118.43(17)
C22 C27 C28 123.19(17)
N2 C3 C4 120.72(17)
N2 C3 C2 112.32(16)
C4 C3 C2 126.95(18)
N1 C2 C3 115.27(17)
N1 C2 C1 123.94(18)
C3 C2 C1 120.78(18)
C5 C4 C3 119.70(18)
C23 C22 C27 120.57(17)
C23 C22 N1 119.89(17)
C27 C22 N1 119.53(17)
N3 C8 C7 114.86(16)
N3 C8 C9 124.33(17)
C7 C8 C9 120.78(17)
C25 C24 C23 121.20(19)
C25 C26 C27 121.51(19)
C24 C23 C22 118.80(18)
C24 C23 C31 118.63(19)
C22 C23 C31 122.54(18)
C27 C28 C30 111.43(17)
C27 C28 C29 111.27(17)
C30 C28 C29 109.15(17)
C23 C31 C33 111.2(2)
C23 C31 C32 111.9(2)
C33 C31 C32 110.9(2)
C11 C10 C15 120.61(19)
C11 C10 N3 119.38(17)
C15 C10 N3 120.01(18)
N2 C7 C6 120.66(16)
N2 C7 C8 112.29(16)
C6 C7 C8 127.05(17)
C12 C11 C10 118.8(2)
C12 C11 C19 119.9(2)
C10 C11 C19 121.17(18)
C13 C12 C11 121.1(2)
C14 C15 C10 118.4(2)
C14 C15 C16 119.5(2)
C10 C15 C16 121.95(19)
F1 C34 F3 108.8(3)
F1 C34 F2 109.1(3)
F3 C34 F2 108.0(2)
F1 C34 S1 110.42(19)
F3 C34 S1 110.1(3)
F2 C34 S1 110.4(2)
C26 C25 C24 119.47(19)
C11 C19 C20 112.2(2)
C11 C19 C21 110.2(2)
C20 C19 C21 111.27(19)
C13 C14 C15 121.1(2)
O1S C2S C1S 113.1(3)
C15 C16 C18 110.7(2)
C15 C16 C17 112.6(2)
C18 C16 C17 108.6(2)
C12 C13 C14 119.8(2)
O1S C3S C4S 111.2(3)

loop_
_geom_bond_atom_site_label_1
_geom_bond_atom_site_label_2
_geom_bond_distance
Mo1 N2 1.9777(15)
Mo1 N1 2.1112(16)
Mo1 N3 2.1132(16)
Mo1 O1 2.2025(15)
Mo1 N5 2.2200(18)
Mo1 N4 2.2262(18)
S1 O2 1.424(2)
S1 O3 1.4381(19)
S1 O1 1.4708(16)
S1 C34 1.842(3)
F1 C34 1.320(4)
F2 C34 1.326(4)
F3 C34 1.324(3)
N1 C2 1.356(3)
N1 C22 1.446(2)
O1S C3S 1.414(4)
O1S C2S 1.441(4)
N2 C3 1.400(2)
N2 C7 1.402(2)
C6 C5 1.390(3)
C6 C7 1.405(3)
N3 C8 1.355(2)
N3 C10 1.443(2)
C5 C4 1.389(3)
C27 C26 1.397(3)
C27 C22 1.415(3)
C27 C28 1.518(3)
C3 C4 1.404(3)
C3 C2 1.408(3)
C1 C2 1.502(3)
C22 C23 1.406(3)
C8 C7 1.408(3)
C8 C9 1.504(3)
C24 C25 1.388(3)
C24 C23 1.397(3)
C26 C25 1.386(3)
C23 C31 1.520(3)
C28 C30 1.533(3)
C28 C29 1.537(3)
C31 C33 1.530(4)
C31 C32 1.530(4)
C10 C11 1.404(3)
C10 C15 1.410(3)
C18 C16 1.532(4)
C11 C12 1.396(3)
C11 C19 1.515(3)
C21 C19 1.539(3)
C12 C13 1.381(4)
C15 C14 1.397(3)
C15 C16 1.523(3)
C19 C20 1.518(4)
C14 C13 1.388(4)
C2S C1S 1.486(6)
C16 C17 1.533(4)
C4S C3S 1.494(5)

loop_
_geom_torsion_atom_site_label_1
_geom_torsion_atom_site_label_2
_geom_torsion_atom_site_label_3
_geom_torsion_atom_site_label_4
_geom_torsion
O2 S1 O1 Mo1 -136.9(2)
O3 S1 O1 Mo1 1.1(2)
C34 S1 O1 Mo1 111.2(2)
C7 C6 C5 C4 1.1(3)
C7 N2 C3 C4 2.9(3)
Mo1 N2 C3 C4 174.14(14)
C7 N2 C3 C2 -176.82(16)
Mo1 N2 C3 C2 -5.5(2)
C22 N1 C2 C3 -175.80(16)
Mo1 N1 C2 C3 2.1(2)
C22 N1 C2 C1 5.6(3)
Mo1 N1 C2 C1 -176.45(16)
N2 C3 C2 N1 1.9(2)
C4 C3 C2 N1 -177.77(18)
N2 C3 C2 C1 -179.49(17)
C4 C3 C2 C1 0.8(3)
C6 C5 C4 C3 -0.7(3)
N2 C3 C4 C5 -1.4(3)
C2 C3 C4 C5 178.29(19)
C26 C27 C22 C23 -2.1(3)
C28 C27 C22 C23 175.71(19)
C26 C27 C22 N1 178.89(17)
C28 C27 C22 N1 -3.3(3)
C2 N1 C22 C23 -95.2(2)
Mo1 N1 C22 C23 87.2(2)
C2 N1 C22 C27 83.8(2)
Mo1 N1 C22 C27 -93.8(2)
C10 N3 C8 C7 172.37(16)
Mo1 N3 C8 C7 -4.5(2)
C10 N3 C8 C9 -9.6(3)
Mo1 N3 C8 C9 173.48(15)
C22 C27 C26 C25 -0.8(3)
C28 C27 C26 C25 -178.69(19)
C25 C24 C23 C22 -2.3(3)
C25 C24 C23 C31 175.7(2)
C27 C22 C23 C24 3.6(3)
N1 C22 C23 C24 -177.40(19)
C27 C22 C23 C31 -174.27(19)
N1 C22 C23 C31 4.7(3)
C26 C27 C28 C30 -54.2(2)
C22 C27 C28 C30 128.0(2)
C26 C27 C28 C29 67.9(2)
C22 C27 C28 C29 -109.9(2)
C24 C23 C31 C33 65.5(3)
C22 C23 C31 C33 -116.7(2)
C24 C23 C31 C32 -59.1(3)
C22 C23 C31 C32 118.8(2)
C8 N3 C10 C11 95.8(2)
Mo1 N3 C10 C11 -87.6(2)
C8 N3 C10 C15 -83.8(2)
Mo1 N3 C10 C15 92.8(2)
C3 N2 C7 C6 -2.4(2)
Mo1 N2 C7 C6 -173.68(13)
C3 N2 C7 C8 178.45(16)
Mo1 N2 C7 C8 7.2(2)
C5 C6 C7 N2 0.5(3)
C5 C6 C7 C8 179.44(18)
N3 C8 C7 N2 -1.3(2)
C9 C8 C7 N2 -179.36(16)
N3 C8 C7 C6 179.67(18)
C9 C8 C7 C6 1.6(3)
C15 C10 C11 C12 -4.1(3)
N3 C10 C11 C12 176.4(2)
C15 C10 C11 C19 171.9(2)
N3 C10 C11 C19 -7.7(3)
C10 C11 C12 C13 1.3(4)
C19 C11 C12 C13 -174.7(3)
C11 C10 C15 C14 3.9(3)
N3 C10 C15 C14 -176.6(2)
C11 C10 C15 C16 -172.4(2)
N3 C10 C15 C16 7.2(3)
O2 S1 C34 F1 -179.2(2)
O3 S1 C34 F1 56.7(2)
O1 S1 C34 F1 -61.0(2)
O2 S1 C34 F3 60.6(3)
O3 S1 C34 F3 -63.5(3)
O1 S1 C34 F3 178.8(2)
O2 S1 C34 F2 -58.5(3)
O3 S1 C34 F2 177.4(2)
O1 S1 C34 F2 59.7(3)
C27 C26 C25 C24 2.1(3)
C23 C24 C25 C26 -0.5(3)
C12 C11 C19 C20 -59.6(3)
C10 C11 C19 C20 124.6(2)
C12 C11 C19 C21 65.0(3)
C10 C11 C19 C21 -110.8(2)
C10 C15 C14 C13 -0.9(4)
C16 C15 C14 C13 175.5(3)
C3S O1S C2S C1S 83.4(4)
C14 C15 C16 C18 -75.3(3)
C10 C15 C16 C18 100.9(3)
C14 C15 C16 C17 46.5(3)
C10 C15 C16 C17 -137.3(2)
C11 C12 C13 C14 1.7(5)
C15 C14 C13 C12 -1.9(5)
C2S O1S C3S C4S -171.3(3)
